data_7156927
loop_
_publ_author_name
'Pilicer, Samantha L.'
'Mancinelli, Michele'
'Mazzanti, Andrea'
'Wolf, Christian'

_publ_section_title
;
 Predictive chirality sensing via Schiff base formation.
;
_journal_issue 27
_journal_name_full 'Organic &amp; biomolecular chemistry'
_journal_page_first 6699
_journal_page_last 6705
_journal_paper_doi 10.1039/c9ob01265f
_journal_volume 17
_journal_year 2019
_chemical_absolute_configuration unk
_chemical_formula_moiety 'C21 H19 N3 O2'
_chemical_formula_sum 'C21 H19 N3 O2'
_chemical_formula_weight 345.39
_space_group_crystal_system orthorhombic
_space_group_IT_number 19
_space_group_name_Hall 'P 2ac 2ab'
_space_group_name_H-M_alt 'P 21 21 21'
_symmetry_space_group_name_Hall 'P 2ac 2ab'
_symmetry_space_group_name_H-M 'P 21 21 21'
_atom_sites_solution_hydrogens mixed
_audit_creation_method SHELXL-2017/1
_audit_update_record
;
2019-02-11 deposited with the CCDC.    2019-06-19 downloaded from the CCDC.
;
_cell_angle_alpha 90
_cell_angle_beta 90
_cell_angle_gamma 90
_cell_formula_units_Z 4
_cell_length_a 7.6371(4)
_cell_length_b 14.5261(8)
_cell_length_c 16.1757(8)
_cell_measurement_reflns_used 2686
_cell_measurement_temperature 100(2)
_cell_measurement_theta_max 50.28
_cell_measurement_theta_min 4.09
_cell_volume 1794.49(16)
_computing_cell_refinement 'SAINT V8.37A (Bruker, 2005)'
_computing_data_collection 'APEX3 V2016.5-0 (Bruker, 2016)'
_computing_data_reduction
; 
SAINT V8.37A, XPREP v2014/2, SADABS V2016/2 (Bruker, 2016) 
;
_computing_molecular_graphics 'SHELXLE v932 (Hubschle, 2011)'
_computing_publication_material 'XCIF V2014-2 (Bruker, 2014)'
_computing_structure_refinement 'SHELX-2018-1 (Sheldrick, 2015)'
_computing_structure_solution 'SHELX-2014-5 (Sheldrick, 2015)'
_diffrn_ambient_temperature 100(2)
_diffrn_measured_fraction_theta_full 0.934
_diffrn_measured_fraction_theta_max 0.929
_diffrn_measurement_device 'Bruker APEX DUO/ApexII CCD'
_diffrn_measurement_method 'profile data from \f and \w scans'
_diffrn_radiation_monochromator 'multilayer mirrors'
_diffrn_radiation_source 'microfocus sealed tube'
_diffrn_radiation_type CuK\a
_diffrn_radiation_wavelength 1.54178
_diffrn_reflns_av_R_equivalents 0.0780
_diffrn_reflns_av_unetI/netI 0.0816
_diffrn_reflns_Laue_measured_fraction_full 0.934
_diffrn_reflns_Laue_measured_fraction_max 0.929
_diffrn_reflns_limit_h_max 7
_diffrn_reflns_limit_h_min -9
_diffrn_reflns_limit_k_max 14
_diffrn_reflns_limit_k_min -16
_diffrn_reflns_limit_l_max 18
_diffrn_reflns_limit_l_min -14
_diffrn_reflns_number 12623
_diffrn_reflns_point_group_measured_fraction_full 0.860
_diffrn_reflns_point_group_measured_fraction_max 0.853
_diffrn_reflns_theta_full 67.679
_diffrn_reflns_theta_max 68.318
_diffrn_reflns_theta_min 4.090
_exptl_absorpt_coefficient_mu 0.675
_exptl_absorpt_correction_T_max 0.7531
_exptl_absorpt_correction_T_min 0.6075
_exptl_absorpt_correction_type multi-scan
_exptl_absorpt_process_details 'SADABS V2016/2 (Bruker, 2016)'
_exptl_crystal_colour yellow
_exptl_crystal_density_diffrn 1.278
_exptl_crystal_density_method 'not measured'
_exptl_crystal_description column
_exptl_crystal_F_000 728
_exptl_crystal_size_max 0.212
_exptl_crystal_size_mid 0.118
_exptl_crystal_size_min 0.056
_refine_diff_density_max 0.229
_refine_diff_density_min -0.225
_refine_diff_density_rms 0.058
_refine_ls_abs_structure_details
;
 Flack x determined using 578 quotients [(I+)-(I-)]/[(I+)+(I-)]
 (Parsons, Flack and Wagner, Acta Cryst. B69 (2013) 249-259).
;
_refine_ls_abs_structure_Flack -0.4(3)
_refine_ls_extinction_coef 0.0048(8)
_refine_ls_extinction_expression Fc^*^=kFc[1+0.001xFc^2^\l^3^/sin(2\q)]^-1/4^
_refine_ls_extinction_method 'SHELXL-2017/1 (Sheldrick 2017)'
_refine_ls_goodness_of_fit_ref 0.973
_refine_ls_hydrogen_treatment mixed
_refine_ls_matrix_type full
_refine_ls_number_parameters 314
_refine_ls_number_reflns 2809
_refine_ls_number_restraints 269
_refine_ls_restrained_S_all 0.932
_refine_ls_R_factor_all 0.0997
_refine_ls_R_factor_gt 0.0553
_refine_ls_shift/su_max 0.000
_refine_ls_shift/su_mean 0.000
_refine_ls_structure_factor_coef Fsqd
_refine_ls_weighting_details 'w=1/[\s^2^(Fo^2^)+(0.0763P)^2^] where P=(Fo^2^+2Fc^2^)/3'
_refine_ls_weighting_scheme calc
_refine_ls_wR_factor_gt 0.1184
_refine_ls_wR_factor_ref 0.1383
_reflns_Friedel_coverage 0.590
_reflns_Friedel_fraction_full 0.759
_reflns_Friedel_fraction_max 0.750
_reflns_number_gt 1792
_reflns_number_total 2809
_reflns_threshold_expression 'I > 2\s(I)'
_cod_data_source_file c9ob01265f2.cif
_cod_data_source_block 18072
_cod_depositor_comments 'Adding full bibliography for 7156927.cif.'
_cod_database_code 7156927
_shelx_shelxl_version_number 2017/1
_shelx_space_group_comment
;
The symmetry employed for this shelxl refinement is uniquely defined
by the following loop, which should always be used as a source of
symmetry information in preference to the above space-group names.
They are only intended as comments.
;
_shelx_estimated_absorpt_t_min 0.870
_shelx_estimated_absorpt_t_max 0.963

loop_
_space_group_symop_operation_xyz
'x, y, z'
'-x+1/2, -y, z+1/2'
'-x, y+1/2, -z+1/2'
'x+1/2, -y+1/2, -z'

loop_
_atom_site_label
_atom_site_type_symbol
_atom_site_fract_x
_atom_site_fract_y
_atom_site_fract_z
_atom_site_U_iso_or_equiv
_atom_site_adp_type
_atom_site_occupancy
_atom_site_site_symmetry_order
_atom_site_calc_flag
_atom_site_refinement_flags_posn
_atom_site_refinement_flags_adp
_atom_site_refinement_flags_occupancy
_atom_site_disorder_assembly
_atom_site_disorder_group
O1 O 0.915(4) 0.7133(18) 0.4317(16) 0.050(4) Uani 0.70(9) 1 d D U P A 1
O2 O 1.059(2) 0.595(2) 0.385(2) 0.057(5) Uani 0.70(9) 1 d D U P A 1
N1 N 0.924(2) 0.6314(18) 0.412(2) 0.045(4) Uani 0.70(9) 1 d D U P A 1
O1B O 0.950(6) 0.694(4) 0.428(4) 0.053(7) Uani 0.30(9) 1 d D U P A 2
O2B O 1.061(5) 0.575(4) 0.366(4) 0.060(7) Uani 0.30(9) 1 d D U P A 2
N1B N 0.941(4) 0.614(4) 0.403(5) 0.051(6) Uani 0.30(9) 1 d D U P A 2
N2 N 0.3097(5) 0.4234(3) 0.4461(3) 0.0379(11) Uani 1 1 d . . . . .
H2A H 0.242(6) 0.438(4) 0.495(3) 0.057 Uiso 1 1 d . U . . .
N3 N 0.0680(5) 0.3895(3) 0.5625(3) 0.0411(11) Uani 1 1 d . . . . .
C1 C 0.7679(5) 0.5733(4) 0.4175(3) 0.0410(13) Uani 1 1 d D . . . .
C2 C 0.6261(6) 0.6117(3) 0.4581(3) 0.0439(14) Uani 1 1 d . . . . .
H2 H 0.633014 0.671802 0.480984 0.053 Uiso 1 1 calc R U . . .
C3 C 0.4757(6) 0.5610(3) 0.4647(3) 0.0406(13) Uani 1 1 d . . . . .
H3 H 0.376492 0.586858 0.491445 0.049 Uiso 1 1 calc R U . . .
C4 C 0.4654(5) 0.4717(3) 0.4325(3) 0.0387(13) Uani 1 1 d . . . . .
C5 C 0.6109(6) 0.4339(4) 0.3931(3) 0.0439(14) Uani 1 1 d . . . . .
H5 H 0.605379 0.373143 0.371404 0.053 Uiso 1 1 calc R U . . .
C6 C 0.7633(6) 0.4847(4) 0.3854(3) 0.0427(14) Uani 1 1 d . . . . .
H6 H 0.862985 0.459441 0.358626 0.051 Uiso 1 1 calc R U . . .
C7 C 0.2278(6) 0.3574(3) 0.3973(3) 0.0390(13) Uani 1 1 d . . . . .
C8 C 0.0832(5) 0.3096(3) 0.4307(3) 0.0373(12) Uani 1 1 d . . . . .
C9 C -0.0022(6) 0.2438(3) 0.3812(4) 0.0456(14) Uani 1 1 d . . . . .
H9 H -0.099100 0.210936 0.403368 0.055 Uiso 1 1 calc R U . . .
C10 C 0.0506(6) 0.2259(4) 0.3025(4) 0.0490(15) Uani 1 1 d . . . . .
H10 H -0.007286 0.180417 0.270375 0.059 Uiso 1 1 calc R U . . .
C11 C 0.1892(7) 0.2749(4) 0.2699(4) 0.0485(15) Uani 1 1 d . . . . .
H11 H 0.224106 0.263559 0.214466 0.058 Uiso 1 1 calc R U . . .
C12 C 0.2785(6) 0.3398(4) 0.3158(4) 0.0452(14) Uani 1 1 d . . . . .
H12 H 0.373900 0.372370 0.292046 0.054 Uiso 1 1 calc R U . . .
C13 C 0.0094(6) 0.3286(4) 0.5121(3) 0.0425(14) Uani 1 1 d . . . . .
H13 H -0.089057 0.293330 0.529086 0.051 Uiso 1 1 calc R U . . .
C14 C -0.0278(6) 0.4033(4) 0.6404(3) 0.0484(15) Uani 1 1 d D . . . .
H14 H -0.129202 0.359812 0.642223 0.058 Uiso 1 1 calc R U . B 1
C15 C -0.0963(6) 0.5011(4) 0.6430(3) 0.0460(13) Uani 0.57(4) 1 d D U P C 1
C16 C 0.003(2) 0.5798(8) 0.625(2) 0.048(3) Uani 0.57(4) 1 d D U P C 1
H16 H 0.119857 0.574326 0.605408 0.058 Uiso 0.57(4) 1 calc R U P C 1
C17 C -0.074(3) 0.6669(8) 0.6356(13) 0.050(3) Uani 0.57(4) 1 d D U P C 1
H17 H -0.005314 0.720536 0.626372 0.060 Uiso 0.57(4) 1 calc R U P C 1
C18 C -0.243(3) 0.6761(10) 0.6590(13) 0.048(3) Uani 0.57(4) 1 d D U P C 1
H18 H -0.293779 0.735665 0.664167 0.057 Uiso 0.57(4) 1 calc R U P C 1
C19 C -0.3433(19) 0.5985(13) 0.6755(14) 0.052(3) Uani 0.57(4) 1 d D U P C 1
H19 H -0.463156 0.604537 0.690167 0.063 Uiso 0.57(4) 1 calc R U P C 1
C20 C -0.2674(13) 0.5119(11) 0.6705(16) 0.051(3) Uani 0.57(4) 1 d D U P C 1
H20 H -0.333405 0.459293 0.686041 0.061 Uiso 0.57(4) 1 calc R U P C 1
C15B C -0.0963(6) 0.5011(4) 0.6430(3) 0.0460(13) Uani 0.43(4) 1 d D U P C 2
C16B C 0.028(3) 0.5694(10) 0.625(3) 0.049(3) Uani 0.43(4) 1 d D U P C 2
H16B H 0.146483 0.553425 0.613841 0.058 Uiso 0.43(4) 1 calc R U P C 2
C17B C -0.026(3) 0.6619(10) 0.6236(18) 0.050(3) Uani 0.43(4) 1 d D U P C 2
H17B H 0.056434 0.708545 0.609878 0.060 Uiso 0.43(4) 1 calc R U P C 2
C18B C -0.193(4) 0.6860(12) 0.6416(17) 0.050(3) Uani 0.43(4) 1 d D U P C 2
H18B H -0.226765 0.748996 0.641146 0.060 Uiso 0.43(4) 1 calc R U P C 2
C19B C -0.316(3) 0.6189(16) 0.6606(18) 0.050(3) Uani 0.43(4) 1 d D U P C 2
H19B H -0.431785 0.635830 0.676015 0.060 Uiso 0.43(4) 1 calc R U P C 2
C20B C -0.2685(16) 0.5269(13) 0.6569(19) 0.049(3) Uani 0.43(4) 1 d D U P C 2
H20B H -0.355369 0.480791 0.664074 0.059 Uiso 0.43(4) 1 calc R U P C 2
C21 C 0.0932(7) 0.3828(4) 0.7122(3) 0.0578(16) Uani 1 1 d . . . . .
H21A H 0.127367 0.317795 0.710653 0.087 Uiso 1 1 calc R U . . .
H21B H 0.032531 0.395810 0.764272 0.087 Uiso 1 1 calc R U . . .
H21C H 0.197926 0.421492 0.708074 0.087 Uiso 1 1 calc R U . . .

loop_
_atom_site_aniso_label
_atom_site_aniso_U_11
_atom_site_aniso_U_22
_atom_site_aniso_U_33
_atom_site_aniso_U_23
_atom_site_aniso_U_13
_atom_site_aniso_U_12
O1 0.039(7) 0.043(7) 0.068(5) 0.004(6) -0.002(6) -0.009(5)
O2 0.028(4) 0.059(8) 0.083(10) 0.005(7) 0.005(5) 0.002(5)
N1 0.032(4) 0.046(9) 0.058(8) 0.010(7) 0.000(4) 0.000(6)
O1B 0.040(11) 0.048(14) 0.071(10) 0.009(12) 0.014(10) 0.004(10)
O2B 0.034(9) 0.062(15) 0.083(16) 0.003(12) 0.004(9) -0.009(10)
N1B 0.038(8) 0.047(11) 0.068(10) 0.010(10) 0.001(8) -0.010(10)
N2 0.027(2) 0.039(3) 0.048(3) -0.002(2) 0.0002(19) -0.0038(19)
N3 0.030(2) 0.045(3) 0.049(3) 0.006(2) 0.004(2) 0.0033(19)
C1 0.029(3) 0.045(4) 0.048(3) 0.011(3) -0.008(2) -0.008(2)
C2 0.037(3) 0.042(3) 0.053(4) 0.002(3) -0.006(2) -0.006(3)
C3 0.039(3) 0.039(3) 0.044(3) 0.001(3) 0.002(2) -0.003(2)
C4 0.032(3) 0.042(3) 0.043(3) 0.007(3) -0.003(2) -0.002(2)
C5 0.030(3) 0.044(3) 0.057(4) 0.003(3) -0.005(2) 0.002(2)
C6 0.028(2) 0.051(4) 0.049(4) 0.013(3) 0.000(2) 0.003(2)
C7 0.025(2) 0.040(3) 0.051(4) 0.005(3) -0.005(2) -0.003(2)
C8 0.021(2) 0.037(3) 0.053(4) 0.007(3) -0.003(2) 0.002(2)
C9 0.025(2) 0.045(3) 0.067(4) 0.004(3) -0.010(3) -0.005(2)
C10 0.035(3) 0.053(4) 0.059(4) -0.003(3) -0.009(3) 0.002(3)
C11 0.041(3) 0.054(4) 0.050(4) -0.002(3) -0.007(3) -0.002(3)
C12 0.034(3) 0.051(4) 0.051(4) 0.008(3) -0.004(3) 0.004(3)
C13 0.024(2) 0.043(3) 0.060(4) 0.010(3) 0.000(3) 0.001(2)
C14 0.036(3) 0.051(4) 0.058(4) 0.006(3) 0.011(3) 0.006(2)
C15 0.042(2) 0.048(3) 0.048(3) 0.001(3) -0.004(2) 0.007(2)
C16 0.046(5) 0.051(5) 0.048(5) 0.001(5) -0.003(5) 0.010(4)
C17 0.049(7) 0.047(5) 0.053(6) -0.003(5) -0.002(6) 0.006(5)
C18 0.041(6) 0.051(5) 0.052(6) -0.007(5) 0.000(5) 0.010(5)
C19 0.047(5) 0.051(6) 0.058(7) 0.000(5) -0.001(4) 0.013(5)
C20 0.045(4) 0.051(5) 0.056(7) 0.000(5) -0.002(4) 0.021(4)
C15B 0.042(2) 0.048(3) 0.048(3) 0.001(3) -0.004(2) 0.007(2)
C16B 0.049(5) 0.048(5) 0.049(5) -0.001(6) -0.002(6) 0.011(5)
C17B 0.047(7) 0.050(5) 0.053(6) -0.006(5) -0.001(6) 0.013(5)
C18B 0.048(7) 0.047(5) 0.055(7) -0.004(5) 0.000(6) 0.008(5)
C19B 0.046(6) 0.048(6) 0.055(7) 0.003(6) 0.005(5) 0.015(5)
C20B 0.045(5) 0.050(6) 0.053(7) 0.008(5) -0.003(5) 0.012(5)
C21 0.057(4) 0.065(4) 0.051(4) 0.010(3) 0.006(3) 0.019(3)

loop_
_atom_type_symbol
_atom_type_description
_atom_type_scat_dispersion_real
_atom_type_scat_dispersion_imag
_atom_type_scat_source
C C 0.0181 0.0091 'International Tables Vol C Tables 4.2.6.8 and 6.1.1.4'
H H 0.0000 0.0000 'International Tables Vol C Tables 4.2.6.8 and 6.1.1.4'
N N 0.0311 0.0180 'International Tables Vol C Tables 4.2.6.8 and 6.1.1.4'
O O 0.0492 0.0322 'International Tables Vol C Tables 4.2.6.8 and 6.1.1.4'

loop_
_exptl_crystal_face_index_h
_exptl_crystal_face_index_k
_exptl_crystal_face_index_l
_exptl_crystal_face_perp_dist
1.00 0.00 0.00 0.1060
-1.00 0.00 0.00 0.0850
0.00 -1.00 1.00 0.0370
0.00 1.00 -1.00 0.0030
0.00 1.00 1.00 0.0420
0.00 -1.00 -1.00 0.0010

loop_
_geom_angle_atom_site_label_1
_geom_angle_atom_site_label_2
_geom_angle_atom_site_label_3
_geom_angle
O2 N1 O1 123.5(9)
O2 N1 C1 116.9(14)
O1 N1 C1 119.5(12)
O2B N1B O1B 123(2)
O2B N1B C1 124(3)
O1B N1B C1 112(3)
C7 N2 C4 129.7(4)
C7 N2 H2A 112(3)
C4 N2 H2A 118(3)
C13 N3 C14 117.6(4)
C2 C1 C6 122.1(4)
C2 C1 N1 115.8(13)
C6 C1 N1 122.1(13)
C2 C1 N1B 128(2)
C6 C1 N1B 110(2)
C3 C2 C1 118.5(5)
C3 C2 H2 120.8
C1 C2 H2 120.8
C2 C3 C4 121.1(5)
C2 C3 H3 119.4
C4 C3 H3 119.4
C5 C4 N2 123.5(5)
C5 C4 C3 119.4(4)
N2 C4 C3 117.0(4)
C6 C5 C4 120.0(5)
C6 C5 H5 120.0
C4 C5 H5 120.0
C5 C6 C1 118.9(4)
C5 C6 H6 120.6
C1 C6 H6 120.6
N2 C7 C12 122.5(4)
N2 C7 C8 118.2(5)
C12 C7 C8 119.2(5)
C9 C8 C7 118.6(5)
C9 C8 C13 117.6(4)
C7 C8 C13 123.7(5)
C10 C9 C8 121.6(5)
C10 C9 H9 119.2
C8 C9 H9 119.2
C9 C10 C11 119.1(5)
C9 C10 H10 120.4
C11 C10 H10 120.4
C10 C11 C12 121.7(6)
C10 C11 H11 119.1
C12 C11 H11 119.1
C11 C12 C7 119.7(5)
C11 C12 H12 120.2
C7 C12 H12 120.2
N3 C13 C8 124.6(5)
N3 C13 H13 117.7
C8 C13 H13 117.7
N3 C14 C15B 108.9(4)
N3 C14 C15 108.9(4)
N3 C14 C21 109.0(4)
C15B C14 C21 112.0(5)
C15 C14 C21 112.0(5)
N3 C14 H14 108.9
C15 C14 H14 108.9
C21 C14 H14 108.9
C20 C15 C16 118.8(8)
C20 C15 C14 116.2(8)
C16 C15 C14 124.9(8)
C15 C16 C17 118.9(9)
C15 C16 H16 120.6
C17 C16 H16 120.6
C18 C17 C16 121.5(10)
C18 C17 H17 119.3
C16 C17 H17 119.3
C17 C18 C19 119.9(9)
C17 C18 H18 120.1
C19 C18 H18 120.1
C20 C19 C18 119.8(9)
C20 C19 H19 120.1
C18 C19 H19 120.1
C19 C20 C15 121.0(9)
C19 C20 H20 119.5
C15 C20 H20 119.5
C20B C15B C16B 119.0(10)
C20B C15B C14 125.9(9)
C16B C15B C14 115.0(9)
C15B C16B C17B 118.7(11)
C15B C16B H16B 120.7
C17B C16B H16B 120.7
C18B C17B C16B 121.3(12)
C18B C17B H17B 119.4
C16B C17B H17B 119.4
C17B C18B C19B 120.2(11)
C17B C18B H18B 119.9
C19B C18B H18B 119.9
C18B C19B C20B 119.4(11)
C18B C19B H19B 120.3
C20B C19B H19B 120.3
C15B C20B C19B 121.1(11)
C15B C20B H20B 119.4
C19B C20B H20B 119.4
C14 C21 H21A 109.5
C14 C21 H21B 109.5
H21A C21 H21B 109.5
C14 C21 H21C 109.5
H21A C21 H21C 109.5
H21B C21 H21C 109.5

loop_
_geom_bond_atom_site_label_1
_geom_bond_atom_site_label_2
_geom_bond_distance
O1 N1 1.235(8)
O2 N1 1.231(10)
N1 C1 1.465(8)
O1B N1B 1.236(12)
O2B N1B 1.231(13)
N1B C1 1.468(12)
N2 C7 1.391(6)
N2 C4 1.399(6)
N2 H2A 0.97(5)
N3 C13 1.283(6)
N3 C14 1.471(6)
C1 C2 1.385(7)
C1 C6 1.387(7)
C2 C3 1.368(6)
C2 H2 0.9500
C3 C4 1.399(7)
C3 H3 0.9500
C4 C5 1.394(6)
C5 C6 1.384(6)
C5 H5 0.9500
C6 H6 0.9500
C7 C12 1.398(7)
C7 C8 1.412(6)
C8 C9 1.407(7)
C8 C13 1.459(7)
C9 C10 1.361(7)
C9 H9 0.9500
C10 C11 1.380(7)
C10 H10 0.9500
C11 C12 1.380(7)
C11 H11 0.9500
C12 H12 0.9500
C13 H13 0.9500
C14 C15B 1.513(6)
C14 C15 1.513(6)
C14 C21 1.514(7)
C14 H14 1.0000
C15 C20 1.389(9)
C15 C16 1.403(9)
C16 C17 1.405(10)
C16 H16 0.9500
C17 C18 1.356(11)
C17 H17 0.9500
C18 C19 1.388(12)
C18 H18 0.9500
C19 C20 1.386(10)
C19 H19 0.9500
C20 H20 0.9500
C15B C20B 1.386(10)
C15B C16B 1.405(10)
C16B C17B 1.406(11)
C16B H16B 0.9500
C17B C18B 1.358(12)
C17B H17B 0.9500
C18B C19B 1.386(13)
C18B H18B 0.9500
C19B C20B 1.386(11)
C19B H19B 0.9500
C20B H20B 0.9500
C21 H21A 0.9800
C21 H21B 0.9800
C21 H21C 0.9800

loop_
_geom_hbond_atom_site_label_D
_geom_hbond_atom_site_label_H
_geom_hbond_atom_site_label_A
_geom_hbond_distance_DH
_geom_hbond_distance_HA
_geom_hbond_distance_DA
_geom_hbond_angle_DHA
_geom_hbond_publ_flag
N2 H2A N3 0.97(5) 1.86(5) 2.681(6) 141(4) yes

loop_
_geom_torsion_atom_site_label_1
_geom_torsion_atom_site_label_2
_geom_torsion_atom_site_label_3
_geom_torsion_atom_site_label_4
_geom_torsion
O2 N1 C1 C2 171.1(18)
O1 N1 C1 C2 -10(3)
O2 N1 C1 C6 -8(3)
O1 N1 C1 C6 170.9(18)
O2B N1B C1 C2 180(5)
O1B N1B C1 C2 -4(8)
O2B N1B C1 C6 2(8)
O1B N1B C1 C6 178(5)
C6 C1 C2 C3 -1.7(7)
N1 C1 C2 C3 179.3(14)
N1B C1 C2 C3 -180(4)
C1 C2 C3 C4 1.2(7)
C7 N2 C4 C5 -34.9(8)
C7 N2 C4 C3 148.6(5)
C2 C3 C4 C5 -0.1(7)
C2 C3 C4 N2 176.6(4)
N2 C4 C5 C6 -176.9(4)
C3 C4 C5 C6 -0.4(7)
C4 C5 C6 C1 0.0(7)
C2 C1 C6 C5 1.1(7)
N1 C1 C6 C5 -179.9(15)
N1B C1 C6 C5 179(3)
C4 N2 C7 C12 -11.5(7)
C4 N2 C7 C8 171.3(4)
N2 C7 C8 C9 179.0(4)
C12 C7 C8 C9 1.7(6)
N2 C7 C8 C13 3.1(7)
C12 C7 C8 C13 -174.2(4)
C7 C8 C9 C10 -0.5(7)
C13 C8 C9 C10 175.7(4)
C8 C9 C10 C11 -1.2(7)
C9 C10 C11 C12 1.6(8)
C10 C11 C12 C7 -0.3(7)
N2 C7 C12 C11 -178.5(4)
C8 C7 C12 C11 -1.4(7)
C14 N3 C13 C8 176.7(4)
C9 C8 C13 N3 -176.8(4)
C7 C8 C13 N3 -0.8(7)
C13 N3 C14 C15B -118.0(5)
C13 N3 C14 C15 -118.0(5)
C13 N3 C14 C21 119.5(5)
N3 C14 C15 C20 136.4(12)
C21 C14 C15 C20 -102.9(13)
N3 C14 C15 C16 -47.6(19)
C21 C14 C15 C16 73.1(19)
C20 C15 C16 C17 1(3)
C14 C15 C16 C17 -175.3(16)
C15 C16 C17 C18 -3(4)
C16 C17 C18 C19 2(3)
C17 C18 C19 C20 2(2)
C18 C19 C20 C15 -5(3)
C16 C15 C20 C19 4(3)
C14 C15 C20 C19 179.9(14)
N3 C14 C15B C20B 126.7(17)
C21 C14 C15B C20B -112.6(17)
N3 C14 C15B C16B -50(2)
C21 C14 C15B C16B 71(2)
C20B C15B C16B C17B 2(5)
C14 C15B C16B C17B 178(3)
C15B C16B C17B C18B 2(5)
C16B C17B C18B C19B -1(4)
C17B C18B C19B C20B -3(3)
C16B C15B C20B C19B -6(4)
C14 C15B C20B C19B 178.0(16)
C18B C19B C20B C15B 7(4)
